data_7051338
_journal_name_full 'New Journal of Chemistry'
_journal_paper_doi 10.1039/b004641h
_journal_year 2000
_chemical_formula_sum 'C3 H12 I N2 O'
_chemical_formula_weight 219.05
_space_group_IT_number 14
_symmetry_cell_setting monoclinic
_symmetry_space_group_name_Hall '-P 2ybc'
_symmetry_space_group_name_H-M 'P 1 21/c 1'
_cell_angle_alpha 90.00
_cell_angle_beta 90.48(3)
_cell_angle_gamma 90.00
_cell_formula_units_Z 4
_cell_length_a 4.8139(10)
_cell_length_b 11.418(2)
_cell_length_c 13.689(3)
_cell_measurement_temperature 100(2)
_cell_volume 752.4(3)
_diffrn_ambient_temperature 100(2)
_exptl_crystal_density_diffrn 1.934
_cod_depositor_comments
;
The following automatic conversions were performed:
'_symmetry_cell_setting' value 'Monoclinic' changed to 'monoclinic'
according to '/home/saulius/struct/CIF-dictionaries/cif_core.dic'
dictionary named 'cif_core.dic' version 2.4.1 from 2010-06-29.

Automatic conversion script
Id: cif_fix_enum 1527 2010-12-29 10:47:43Z saulius 
;
_cod_original_sg_symbol_H-M 'P 21/c'
_cod_database_code 7051338

loop_
_symmetry_equiv_pos_as_xyz
'x, y, z'
'-x, y+1/2, -z+1/2'
'-x, -y, -z'
'x, -y-1/2, z-1/2'

loop_
_atom_site_label
_atom_site_type_symbol
_atom_site_fract_x
_atom_site_fract_y
_atom_site_fract_z
_atom_site_U_iso_or_equiv
_atom_site_adp_type
_atom_site_occupancy
_atom_site_symmetry_multiplicity
_atom_site_calc_flag
_atom_site_refinement_flags
_atom_site_disorder_assembly
_atom_site_disorder_group
I1 I 0.11924(3) 0.836007(14) 0.081385(11) 0.01748(9) Uani 1 1 d . . .
O1 O 0.8637(4) 0.83429(19) 0.32726(13) 0.0222(4) Uani 1 1 d . . .
H102 H 0.8910 0.8369 0.2665 0.027(9) Uiso 1 1 d R . .
H101 H 0.8029 0.8871 0.3354 0.070(19) Uiso 1 1 d R . .
N1 N 0.4239(5) 0.5384(2) 0.13081(15) 0.0158(5) Uani 1 1 d . . .
H11 H 0.322(7) 0.593(3) 0.116(2) 0.021(8) Uiso 1 1 d . . .
N2 N 0.6075(5) 0.6324(2) 0.38796(17) 0.0172(5) Uani 1 1 d . . .
H23 H 0.517(7) 0.650(3) 0.435(3) 0.022(9) Uiso 1 1 d . . .
H22 H 0.715(7) 0.577(3) 0.408(2) 0.018(8) Uiso 1 1 d . . .
H21 H 0.721(9) 0.688(4) 0.374(3) 0.037(10) Uiso 1 1 d . . .
C1 C 0.5952(5) 0.5142(3) 0.04338(17) 0.0183(5) Uani 1 1 d . . .
H1B H 0.7282 0.4320 0.0653 0.027(8) Uiso 1 1 d R . .
H1A H 0.7291 0.5977 0.0215 0.041(10) Uiso 1 1 d R . .
C2 C 0.6025(6) 0.5723(3) 0.21425(18) 0.0174(5) Uani 1 1 d . . .
H2B H 0.720(7) 0.638(3) 0.201(2) 0.020(8) Uiso 1 1 d . . .
H2A H 0.716(6) 0.515(3) 0.2281(19) 0.014(7) Uiso 1 1 d . . .
C3 C 0.4241(6) 0.5987(3) 0.30373(18) 0.0172(6) Uani 1 1 d . . .
H3B H 0.333(6) 0.532(3) 0.320(2) 0.016(7) Uiso 1 1 d . . .
H3A H 0.302(8) 0.661(3) 0.291(3) 0.027(9) Uiso 1 1 d . . .

loop_
_atom_site_aniso_label
_atom_site_aniso_U_11
_atom_site_aniso_U_22
_atom_site_aniso_U_33
_atom_site_aniso_U_23
_atom_site_aniso_U_13
_atom_site_aniso_U_12
I1 0.02097(12) 0.01629(13) 0.01522(12) 0.00099(7) 0.00289(7) 0.00055(7)
O1 0.0317(11) 0.0177(11) 0.0172(10) 0.0011(8) 0.0064(8) 0.0014(9)
N1 0.0185(11) 0.0156(12) 0.0132(10) -0.0001(9) -0.0014(8) 0.0036(9)
N2 0.0189(12) 0.0200(14) 0.0128(11) -0.0003(10) 0.0025(10) -0.0008(11)
C1 0.0188(12) 0.0232(15) 0.0128(11) -0.0029(11) 0.0001(10) -0.0008(11)
C2 0.0195(14) 0.0192(15) 0.0137(12) -0.0017(11) 0.0008(10) -0.0018(12)
C3 0.0197(14) 0.0192(15) 0.0128(12) -0.0015(11) 0.0022(10) -0.0020(12)

loop_
_geom_bond_atom_site_label_1
_geom_bond_atom_site_label_2
_geom_bond_distance
_geom_bond_site_symmetry_2
_geom_bond_publ_flag
N1 C2 1.475(3) . ?
N1 C1 1.485(3) . ?
N2 C3 1.497(3) . ?
C1 C1 1.529(5) 3_665 ?
C2 C3 1.532(4) . ?
